data_4512454
loop_
_publ_author_name
'Weiss, Marcel'
'Peters, Ren\'e'

_publ_section_title
;
 Catalytic Direct Dehydrogenative Cross-Couplings of C--H
 (Pro)Nucleophiles and Allylic Alcohols without an Additional Oxidant
;
_journal_issue 1
_journal_name_full 'ACS Catalysis'
_journal_page_first 310
_journal_paper_doi 10.1021/cs501495g
_journal_volume 5
_journal_year 2015
_chemical_formula_moiety 'C27 H26 O4'
_chemical_formula_sum 'C17 H26 O4'
_chemical_formula_weight 294.38
_chemical_name_systematic
; 
 ? 
;
_space_group_IT_number 14
_symmetry_cell_setting monoclinic
_symmetry_space_group_name_Hall '-P 2ybc'
_symmetry_space_group_name_H-M 'P 1 21/c 1'
_atom_sites_solution_hydrogens geom
_atom_sites_solution_primary direct
_atom_sites_solution_secondary difmap
_audit_creation_method SHELXL-97
_cell_angle_alpha 90.00
_cell_angle_beta 99.541(8)
_cell_angle_gamma 90.00
_cell_formula_units_Z 8
_cell_length_a 5.4051(6)
_cell_length_b 35.529(4)
_cell_length_c 16.8799(19)
_cell_measurement_reflns_used 4288
_cell_measurement_temperature 100(2)
_cell_measurement_theta_max 65.55
_cell_measurement_theta_min 2.49
_cell_volume 3196.7(6)
_computing_cell_refinement 'Bruker APEXII Software Suite, 2008'
_computing_data_collection 'Bruker APEXII Software Suite, 2008'
_computing_data_reduction 'Bruker APEXII Software Suite, 2008'
_computing_molecular_graphics 'SHELXTL-plus, XP (Sheldrick, 1991)'
_computing_structure_refinement 'SHELXL-97 (Sheldrick, 1997)'
_computing_structure_solution 'SHELXS-97 (Sheldrick, 1990)'
_diffrn_ambient_temperature 100(2)
_diffrn_measured_fraction_theta_full 0.969
_diffrn_measured_fraction_theta_max 0.969
_diffrn_measurement_device_type 'Bruker Kappa APEXII Duo'
_diffrn_measurement_method 'Omega + Phi Scans'
_diffrn_radiation_monochromator Triumph
_diffrn_radiation_source I\mS
_diffrn_radiation_type CuK\a
_diffrn_radiation_wavelength 1.54178
_diffrn_reflns_av_R_equivalents 0.0517
_diffrn_reflns_av_sigmaI/netI 0.0578
_diffrn_reflns_limit_h_max 6
_diffrn_reflns_limit_h_min -6
_diffrn_reflns_limit_k_max 41
_diffrn_reflns_limit_k_min -25
_diffrn_reflns_limit_l_max 19
_diffrn_reflns_limit_l_min -18
_diffrn_reflns_number 17154
_diffrn_reflns_theta_full 65.55
_diffrn_reflns_theta_max 65.55
_diffrn_reflns_theta_min 2.49
_diffrn_standards_decay_% 0
_diffrn_standards_interval_count 0
_diffrn_standards_number 0
_exptl_absorpt_coefficient_mu 0.691
_exptl_absorpt_correction_T_max 0.7528
_exptl_absorpt_correction_T_min 0.6348
_exptl_absorpt_correction_type multi-scan
_exptl_absorpt_process_details 'Blessing, 1995'
_exptl_crystal_colour colourless
_exptl_crystal_density_diffrn 1.223
_exptl_crystal_density_method 'not measured'
_exptl_crystal_description needle
_exptl_crystal_F_000 1280
_exptl_crystal_size_max 0.25
_exptl_crystal_size_mid 0.07
_exptl_crystal_size_min 0.07
_refine_diff_density_max 0.226
_refine_diff_density_min -0.268
_refine_diff_density_rms 0.062
_refine_ls_extinction_coef 0.0010(3)
_refine_ls_extinction_expression Fc^*^=kFc[1+0.001xFc^2^\l^3^/sin(2\q)]^-1/4^
_refine_ls_extinction_method SHELXL
_refine_ls_goodness_of_fit_ref 1.062
_refine_ls_hydrogen_treatment constr
_refine_ls_matrix_type full
_refine_ls_number_parameters 389
_refine_ls_number_reflns 5387
_refine_ls_number_restraints 0
_refine_ls_restrained_S_all 1.062
_refine_ls_R_factor_all 0.0808
_refine_ls_R_factor_gt 0.0630
_refine_ls_shift/su_max 0.000
_refine_ls_shift/su_mean 0.000
_refine_ls_structure_factor_coef Fsqd
_refine_ls_weighting_details 'calc w=1/[\s^2^(Fo^2^)+(0.1128P)^2^+0.8000P] where P=(Fo^2^+2Fc^2^)/3'
_refine_ls_weighting_scheme calc
_refine_ls_wR_factor_gt 0.1659
_refine_ls_wR_factor_ref 0.1835
_reflns_number_gt 4288
_reflns_number_total 5387
_reflns_threshold_expression >2sigma(I)
_cod_data_source_file cs501495g_si_003.cif
_cod_data_source_block s2085lc
_cod_depositor_comments 'Adding full bibliography for 4512454--4512455.cif.'
_cod_original_sg_symbol_H-M 'P 21/c'
_cod_database_code 4512454

loop_
_symmetry_equiv_pos_as_xyz
'x, y, z'
'-x, y+1/2, -z+1/2'
'-x, -y, -z'
'x, -y-1/2, z-1/2'

loop_
_atom_site_label
_atom_site_type_symbol
_atom_site_fract_x
_atom_site_fract_y
_atom_site_fract_z
_atom_site_U_iso_or_equiv
_atom_site_adp_type
_atom_site_occupancy
_atom_site_symmetry_multiplicity
_atom_site_calc_flag
_atom_site_refinement_flags
O1A O -0.1386(5) 0.03234(7) 0.18656(17) 0.0340(6) Uani 1 1 d .
O2A O 0.3073(5) 0.13976(7) 0.31973(14) 0.0280(6) Uani 1 1 d .
O3A O 0.1049(5) 0.26612(7) 0.24409(16) 0.0327(7) Uani 1 1 d .
O4A O -0.4198(5) 0.16169(7) 0.13254(15) 0.0283(6) Uani 1 1 d .
C1A C -0.0541(7) 0.15153(10) 0.2248(2) 0.0232(7) Uani 1 1 d .
C2A C 0.1572(7) 0.16626(10) 0.2750(2) 0.0233(8) Uani 1 1 d .
C3A C 0.2066(7) 0.20440(10) 0.2802(2) 0.0256(8) Uani 1 1 d .
H3A H 0.3518 0.2137 0.3141 0.031 Uiso 1 1 calc R
C4A C 0.0392(7) 0.22905(9) 0.2348(2) 0.0240(8) Uani 1 1 d .
C5A C -0.1736(7) 0.21615(10) 0.1849(2) 0.0244(8) Uani 1 1 d .
H5A H -0.2876 0.2332 0.1547 0.029 Uiso 1 1 calc R
C6A C -0.2156(7) 0.17738(10) 0.1803(2) 0.0230(7) Uani 1 1 d .
C7A C 0.5336(7) 0.15298(10) 0.3665(2) 0.0282(8) Uani 1 1 d .
H7A1 H 0.6389 0.1645 0.3312 0.042 Uiso 1 1 calc R
H7A2 H 0.6236 0.1318 0.3954 0.042 Uiso 1 1 calc R
H7A3 H 0.4944 0.1717 0.4052 0.042 Uiso 1 1 calc R
C8A C -0.0579(8) 0.29299(10) 0.1991(2) 0.0321(9) Uani 1 1 d .
H8A1 H -0.0711 0.2876 0.1416 0.048 Uiso 1 1 calc R
H8A2 H 0.0102 0.3184 0.2103 0.048 Uiso 1 1 calc R
H8A3 H -0.2246 0.2914 0.2145 0.048 Uiso 1 1 calc R
C9A C -0.5990(7) 0.18653(10) 0.0873(2) 0.0281(8) Uani 1 1 d .
H9A1 H -0.6630 0.2040 0.1240 0.042 Uiso 1 1 calc R
H9A2 H -0.7383 0.1718 0.0582 0.042 Uiso 1 1 calc R
H9A3 H -0.5181 0.2007 0.0489 0.042 Uiso 1 1 calc R
C10A C -0.1002(7) 0.10992(9) 0.2194(2) 0.0251(8) Uani 1 1 d .
H10A H -0.2793 0.1053 0.1976 0.030 Uiso 1 1 calc R
H10B H -0.0647 0.0989 0.2740 0.030 Uiso 1 1 calc R
C11A C 0.0615(7) 0.09039(9) 0.1662(2) 0.0256(8) Uani 1 1 d .
H11A H 0.0233 0.1014 0.1117 0.031 Uiso 1 1 calc R
H11B H 0.2398 0.0958 0.1875 0.031 Uiso 1 1 calc R
C12A C 0.0280(7) 0.04820(10) 0.1594(2) 0.0245(8) Uani 1 1 d .
C13A C 0.2088(7) 0.02724(9) 0.1177(2) 0.0253(8) Uani 1 1 d .
H13A H 0.3812 0.0324 0.1459 0.030 Uiso 1 1 calc R
H13B H 0.1959 0.0371 0.0623 0.030 Uiso 1 1 calc R
C14A C 0.1694(7) -0.01489(10) 0.1135(2) 0.0259(8) Uani 1 1 d .
H14A H 0.1927 -0.0251 0.1688 0.031 Uiso 1 1 calc R
H14B H -0.0055 -0.0202 0.0879 0.031 Uiso 1 1 calc R
C15A C 0.3459(7) -0.03490(10) 0.0671(2) 0.0257(8) Uani 1 1 d .
H15A H 0.5208 -0.0289 0.0916 0.031 Uiso 1 1 calc R
H15B H 0.3186 -0.0252 0.0113 0.031 Uiso 1 1 calc R
C16A C 0.3134(7) -0.07751(10) 0.0649(2) 0.0283(8) Uani 1 1 d .
H16A H 0.3480 -0.0874 0.1204 0.034 Uiso 1 1 calc R
H16B H 0.1369 -0.0836 0.0424 0.034 Uiso 1 1 calc R
C17A C 0.4845(8) -0.09705(10) 0.0151(2) 0.0306(9) Uani 1 1 d .
H17A H 0.4504 -0.0876 -0.0401 0.046 Uiso 1 1 calc R
H17B H 0.4538 -0.1242 0.0151 0.046 Uiso 1 1 calc R
H17C H 0.6598 -0.0920 0.0383 0.046 Uiso 1 1 calc R
O1C O 0.4245(5) 0.21343(7) 0.55860(16) 0.0301(6) Uani 1 1 d .
O2C O 0.2203(5) 0.10610(7) 0.71147(15) 0.0275(6) Uani 1 1 d .
O3C O 0.5059(5) -0.01837(6) 0.67392(15) 0.0298(6) Uani 1 1 d .
O4C O 0.7548(5) 0.08771(7) 0.52469(15) 0.0277(6) Uani 1 1 d .
C1C C 0.4926(7) 0.09623(10) 0.6202(2) 0.0220(7) Uani 1 1 d .
C2C C 0.3573(7) 0.08037(10) 0.6753(2) 0.0232(7) Uani 1 1 d .
C3C C 0.3612(7) 0.04229(10) 0.6923(2) 0.0239(8) Uani 1 1 d .
H3C H 0.2657 0.0324 0.7299 0.029 Uiso 1 1 calc R
C4C C 0.5075(7) 0.01889(9) 0.6532(2) 0.0245(8) Uani 1 1 d .
C5C C 0.6426(7) 0.03301(10) 0.5966(2) 0.0263(8) Uani 1 1 d .
H5C H 0.7402 0.0168 0.5694 0.032 Uiso 1 1 calc R
C6C C 0.6322(7) 0.07143(10) 0.5807(2) 0.0225(7) Uani 1 1 d .
C7C C 0.0743(8) 0.09194(11) 0.7672(2) 0.0299(8) Uani 1 1 d .
H7C1 H 0.1839 0.0792 0.8112 0.045 Uiso 1 1 calc R
H7C2 H -0.0494 0.0740 0.7401 0.045 Uiso 1 1 calc R
H7C3 H -0.0127 0.1128 0.7889 0.045 Uiso 1 1 calc R
C8C C 0.6728(8) -0.04283(10) 0.6421(2) 0.0311(9) Uani 1 1 d .
H8C1 H 0.6266 -0.0439 0.5835 0.047 Uiso 1 1 calc R
H8C2 H 0.6621 -0.0681 0.6644 0.047 Uiso 1 1 calc R
H8C3 H 0.8448 -0.0334 0.6563 0.047 Uiso 1 1 calc R
C9C C 0.9159(7) 0.06435(10) 0.4875(2) 0.0272(8) Uani 1 1 d .
H9C1 H 1.0461 0.0537 0.5286 0.041 Uiso 1 1 calc R
H9C2 H 0.9946 0.0793 0.4498 0.041 Uiso 1 1 calc R
H9C3 H 0.8179 0.0440 0.4584 0.041 Uiso 1 1 calc R
C10C C 0.4907(7) 0.13798(9) 0.6051(2) 0.0240(8) Uani 1 1 d .
H10C H 0.6415 0.1448 0.5820 0.029 Uiso 1 1 calc R
H10D H 0.5002 0.1513 0.6570 0.029 Uiso 1 1 calc R
C11C C 0.2558(7) 0.15131(9) 0.5479(2) 0.0235(8) Uani 1 1 d .
H11C H 0.2464 0.1378 0.4961 0.028 Uiso 1 1 calc R
H11D H 0.1054 0.1444 0.5711 0.028 Uiso 1 1 calc R
C12C C 0.2498(7) 0.19307(10) 0.5317(2) 0.0235(8) Uani 1 1 d .
C13C C 0.0175(7) 0.20788(10) 0.4779(2) 0.0236(8) Uani 1 1 d .
H13C H -0.1321 0.2001 0.5006 0.028 Uiso 1 1 calc R
H13D H 0.0059 0.1959 0.4244 0.028 Uiso 1 1 calc R
C14C C 0.0108(7) 0.25028(10) 0.4670(2) 0.0268(8) Uani 1 1 d .
H14C H 0.1581 0.2581 0.4431 0.032 Uiso 1 1 calc R
H14D H 0.0250 0.2623 0.5204 0.032 Uiso 1 1 calc R
C15C C -0.2258(7) 0.26446(10) 0.4141(2) 0.0258(8) Uani 1 1 d .
H15C H -0.3729 0.2575 0.4389 0.031 Uiso 1 1 calc R
H15D H -0.2433 0.2518 0.3612 0.031 Uiso 1 1 calc R
C16C C -0.2261(7) 0.30688(10) 0.4013(2) 0.0275(8) Uani 1 1 d .
H16C H -0.0854 0.3136 0.3732 0.033 Uiso 1 1 calc R
H16D H -0.1971 0.3195 0.4544 0.033 Uiso 1 1 calc R
C17C C -0.4702(8) 0.32153(10) 0.3528(2) 0.0309(9) Uani 1 1 d .
H17D H -0.5084 0.3075 0.3022 0.046 Uiso 1 1 calc R
H17E H -0.4522 0.3483 0.3412 0.046 Uiso 1 1 calc R
H17F H -0.6068 0.3182 0.3837 0.046 Uiso 1 1 calc R

loop_
_atom_site_aniso_label
_atom_site_aniso_U_11
_atom_site_aniso_U_22
_atom_site_aniso_U_33
_atom_site_aniso_U_23
_atom_site_aniso_U_13
_atom_site_aniso_U_12
O1A 0.0348(15) 0.0291(14) 0.0404(16) -0.0061(11) 0.0129(13) -0.0042(12)
O2A 0.0332(14) 0.0252(12) 0.0226(12) 0.0027(10) -0.0043(11) 0.0033(11)
O3A 0.0417(17) 0.0200(13) 0.0331(14) -0.0007(10) -0.0036(12) 0.0022(11)
O4A 0.0276(14) 0.0246(13) 0.0293(13) -0.0008(10) -0.0048(11) 0.0024(10)
C1A 0.0253(19) 0.0241(18) 0.0205(17) 0.0003(14) 0.0048(15) 0.0027(14)
C2A 0.029(2) 0.0242(17) 0.0156(16) -0.0005(13) 0.0014(14) 0.0053(15)
C3A 0.031(2) 0.0276(18) 0.0172(17) -0.0005(14) 0.0015(15) 0.0013(15)
C4A 0.033(2) 0.0199(17) 0.0198(17) -0.0013(13) 0.0045(15) 0.0022(15)
C5A 0.031(2) 0.0235(18) 0.0180(17) 0.0037(13) 0.0029(15) 0.0082(15)
C6A 0.0252(19) 0.0261(18) 0.0178(17) -0.0013(13) 0.0035(14) 0.0017(14)
C7A 0.028(2) 0.033(2) 0.0215(18) 0.0033(15) -0.0003(16) 0.0025(16)
C8A 0.047(2) 0.0225(18) 0.0245(18) 0.0004(15) -0.0004(18) 0.0042(17)
C9A 0.029(2) 0.0308(19) 0.0221(18) -0.0003(15) -0.0034(16) 0.0058(15)
C10A 0.032(2) 0.0240(18) 0.0189(17) 0.0005(14) 0.0028(15) 0.0031(15)
C11A 0.031(2) 0.0218(17) 0.0230(18) 0.0016(14) 0.0035(16) -0.0007(15)
C12A 0.0247(19) 0.0267(18) 0.0214(18) -0.0009(14) 0.0021(15) -0.0021(15)
C13A 0.0291(19) 0.0233(18) 0.0236(18) 0.0007(14) 0.0043(15) -0.0005(15)
C14A 0.028(2) 0.0248(18) 0.0250(18) 0.0005(14) 0.0040(16) -0.0011(15)
C15A 0.030(2) 0.0241(18) 0.0219(18) 0.0013(14) 0.0022(15) 0.0003(15)
C16A 0.030(2) 0.0259(19) 0.0300(19) 0.0014(15) 0.0070(17) 0.0005(15)
C17A 0.038(2) 0.0247(19) 0.030(2) -0.0020(15) 0.0065(17) -0.0015(16)
O1C 0.0311(15) 0.0214(12) 0.0351(14) 0.0006(11) -0.0024(12) -0.0052(11)
O2C 0.0345(15) 0.0239(12) 0.0260(13) 0.0009(10) 0.0106(12) 0.0023(11)
O3C 0.0441(16) 0.0187(12) 0.0268(13) 0.0022(10) 0.0069(12) 0.0041(11)
O4C 0.0344(14) 0.0253(13) 0.0250(13) 0.0010(10) 0.0094(12) 0.0012(11)
C1C 0.0234(18) 0.0251(17) 0.0162(16) -0.0010(13) -0.0006(14) -0.0007(14)
C2C 0.0257(18) 0.0243(18) 0.0188(17) -0.0033(13) 0.0014(15) -0.0006(14)
C3C 0.0267(19) 0.0255(18) 0.0185(17) 0.0013(13) 0.0012(15) -0.0001(15)
C4C 0.031(2) 0.0213(17) 0.0183(17) 0.0021(13) -0.0036(15) -0.0017(14)
C5C 0.035(2) 0.0235(18) 0.0197(17) -0.0027(14) 0.0011(16) 0.0031(15)
C6C 0.0235(19) 0.0250(17) 0.0174(16) 0.0005(13) -0.0008(14) -0.0005(14)
C7C 0.035(2) 0.034(2) 0.0229(18) 0.0020(15) 0.0089(16) -0.0003(16)
C8C 0.038(2) 0.0245(18) 0.030(2) 0.0026(15) 0.0020(18) 0.0056(16)
C9C 0.028(2) 0.0268(18) 0.0268(19) -0.0033(15) 0.0059(16) 0.0019(15)
C10C 0.0279(19) 0.0225(17) 0.0210(17) -0.0003(14) 0.0021(15) -0.0021(14)
C11C 0.0235(18) 0.0212(17) 0.0257(18) -0.0003(14) 0.0035(15) -0.0007(14)
C12C 0.0241(18) 0.0260(18) 0.0215(17) -0.0008(14) 0.0070(15) -0.0010(15)
C13C 0.0254(19) 0.0241(17) 0.0213(17) 0.0000(13) 0.0035(15) -0.0010(14)
C14C 0.0263(19) 0.0263(18) 0.0281(19) 0.0000(15) 0.0050(16) -0.0011(15)
C15C 0.027(2) 0.0274(19) 0.0226(18) -0.0025(14) 0.0022(15) 0.0001(15)
C16C 0.027(2) 0.0265(19) 0.0282(19) 0.0005(14) 0.0016(16) -0.0013(15)
C17C 0.031(2) 0.0268(19) 0.033(2) 0.0017(15) -0.0005(17) 0.0010(16)

loop_
_atom_type_symbol
_atom_type_description
_atom_type_scat_dispersion_real
_atom_type_scat_dispersion_imag
_atom_type_scat_source
C C 0.0181 0.0091 'International Tables Vol C Tables 4.2.6.8 and 6.1.1.4'
H H 0.0000 0.0000 'International Tables Vol C Tables 4.2.6.8 and 6.1.1.4'
O O 0.0492 0.0322 'International Tables Vol C Tables 4.2.6.8 and 6.1.1.4'

loop_
_geom_angle_atom_site_label_1
_geom_angle_atom_site_label_2
_geom_angle_atom_site_label_3
_geom_angle
C2A O2A C7A 116.8(3)
C4A O3A C8A 117.2(3)
C6A O4A C9A 118.0(3)
C6A C1A C2A 116.9(3)
C6A C1A C10A 122.2(3)
C2A C1A C10A 120.9(3)
C3A C2A O2A 123.0(3)
C3A C2A C1A 122.2(3)
O2A C2A C1A 114.8(3)
C2A C3A C4A 118.7(3)
C2A C3A H3A 120.6
C4A C3A H3A 120.6
O3A C4A C5A 124.2(3)
O3A C4A C3A 114.2(3)
C5A C4A C3A 121.6(3)
C4A C5A C6A 118.1(3)
C4A C5A H5A 121.0
C6A C5A H5A 121.0
O4A C6A C5A 122.7(3)
O4A C6A C1A 114.8(3)
C5A C6A C1A 122.5(3)
O2A C7A H7A1 109.5
O2A C7A H7A2 109.5
H7A1 C7A H7A2 109.5
O2A C7A H7A3 109.5
H7A1 C7A H7A3 109.5
H7A2 C7A H7A3 109.5
O3A C8A H8A1 109.5
O3A C8A H8A2 109.5
H8A1 C8A H8A2 109.5
O3A C8A H8A3 109.5
H8A1 C8A H8A3 109.5
H8A2 C8A H8A3 109.5
O4A C9A H9A1 109.5
O4A C9A H9A2 109.5
H9A1 C9A H9A2 109.5
O4A C9A H9A3 109.5
H9A1 C9A H9A3 109.5
H9A2 C9A H9A3 109.5
C1A C10A C11A 112.3(3)
C1A C10A H10A 109.1
C11A C10A H10A 109.1
C1A C10A H10B 109.1
C11A C10A H10B 109.1
H10A C10A H10B 107.9
C12A C11A C10A 115.1(3)
C12A C11A H11A 108.5
C10A C11A H11A 108.5
C12A C11A H11B 108.5
C10A C11A H11B 108.5
H11A C11A H11B 107.5
O1A C12A C13A 122.0(3)
O1A C12A C11A 121.2(3)
C13A C12A C11A 116.8(3)
C12A C13A C14A 114.7(3)
C12A C13A H13A 108.6
C14A C13A H13A 108.6
C12A C13A H13B 108.6
C14A C13A H13B 108.6
H13A C13A H13B 107.6
C15A C14A C13A 113.2(3)
C15A C14A H14A 108.9
C13A C14A H14A 108.9
C15A C14A H14B 108.9
C13A C14A H14B 108.9
H14A C14A H14B 107.7
C14A C15A C16A 113.6(3)
C14A C15A H15A 108.8
C16A C15A H15A 108.8
C14A C15A H15B 108.8
C16A C15A H15B 108.8
H15A C15A H15B 107.7
C17A C16A C15A 113.0(3)
C17A C16A H16A 109.0
C15A C16A H16A 109.0
C17A C16A H16B 109.0
C15A C16A H16B 109.0
H16A C16A H16B 107.8
C16A C17A H17A 109.5
C16A C17A H17B 109.5
H17A C17A H17B 109.5
C16A C17A H17C 109.5
H17A C17A H17C 109.5
H17B C17A H17C 109.5
C2C O2C C7C 117.2(3)
C4C O3C C8C 117.6(3)
C6C O4C C9C 117.4(3)
C2C C1C C6C 116.6(3)
C2C C1C C10C 121.4(3)
C6C C1C C10C 122.0(3)
O2C C2C C3C 123.2(3)
O2C C2C C1C 114.0(3)
C3C C2C C1C 122.9(3)
C2C C3C C4C 118.6(3)
C2C C3C H3C 120.7
C4C C3C H3C 120.7
O3C C4C C3C 115.4(3)
O3C C4C C5C 123.4(3)
C3C C4C C5C 121.1(3)
C4C C5C C6C 118.6(3)
C4C C5C H5C 120.7
C6C C5C H5C 120.7
O4C C6C C5C 122.6(3)
O4C C6C C1C 115.1(3)
C5C C6C C1C 122.3(3)
O2C C7C H7C1 109.5
O2C C7C H7C2 109.5
H7C1 C7C H7C2 109.5
O2C C7C H7C3 109.5
H7C1 C7C H7C3 109.5
H7C2 C7C H7C3 109.5
O3C C8C H8C1 109.5
O3C C8C H8C2 109.5
H8C1 C8C H8C2 109.5
O3C C8C H8C3 109.5
H8C1 C8C H8C3 109.5
H8C2 C8C H8C3 109.5
O4C C9C H9C1 109.5
O4C C9C H9C2 109.5
H9C1 C9C H9C2 109.5
O4C C9C H9C3 109.5
H9C1 C9C H9C3 109.5
H9C2 C9C H9C3 109.5
C1C C10C C11C 113.0(3)
C1C C10C H10C 109.0
C11C C10C H10C 109.0
C1C C10C H10D 109.0
C11C C10C H10D 109.0
H10C C10C H10D 107.8
C12C C11C C10C 114.0(3)
C12C C11C H11C 108.7
C10C C11C H11C 108.7
C12C C11C H11D 108.7
C10C C11C H11D 108.7
H11C C11C H11D 107.6
O1C C12C C11C 121.7(3)
O1C C12C C13C 122.1(3)
C11C C12C C13C 116.1(3)
C12C C13C C14C 114.7(3)
C12C C13C H13C 108.6
C14C C13C H13C 108.6
C12C C13C H13D 108.6
C14C C13C H13D 108.6
H13C C13C H13D 107.6
C13C C14C C15C 113.7(3)
C13C C14C H14C 108.8
C15C C14C H14C 108.8
C13C C14C H14D 108.8
C15C C14C H14D 108.8
H14C C14C H14D 107.7
C14C C15C C16C 113.1(3)
C14C C15C H15C 109.0
C16C C15C H15C 109.0
C14C C15C H15D 109.0
C16C C15C H15D 109.0
H15C C15C H15D 107.8
C15C C16C C17C 113.2(3)
C15C C16C H16C 108.9
C17C C16C H16C 108.9
C15C C16C H16D 108.9
C17C C16C H16D 108.9
H16C C16C H16D 107.7
C16C C17C H17D 109.5
C16C C17C H17E 109.5
H17D C17C H17E 109.5
C16C C17C H17F 109.5
H17D C17C H17F 109.5
H17E C17C H17F 109.5

loop_
_geom_bond_atom_site_label_1
_geom_bond_atom_site_label_2
_geom_bond_distance
O1A C12A 1.214(4)
O2A C2A 1.382(4)
O2A C7A 1.422(4)
O3A C4A 1.366(4)
O3A C8A 1.429(4)
O4A C6A 1.373(4)
O4A C9A 1.433(4)
C1A C6A 1.397(5)
C1A C2A 1.406(5)
C1A C10A 1.499(5)
C2A C3A 1.381(5)
C3A C4A 1.394(5)
C3A H3A 0.9500
C4A C5A 1.386(5)
C5A C6A 1.396(5)
C5A H5A 0.9500
C7A H7A1 0.9800
C7A H7A2 0.9800
C7A H7A3 0.9800
C8A H8A1 0.9800
C8A H8A2 0.9800
C8A H8A3 0.9800
C9A H9A1 0.9800
C9A H9A2 0.9800
C9A H9A3 0.9800
C10A C11A 1.520(5)
C10A H10A 0.9900
C10A H10B 0.9900
C11A C12A 1.512(5)
C11A H11A 0.9900
C11A H11B 0.9900
C12A C13A 1.494(5)
C13A C14A 1.512(5)
C13A H13A 0.9900
C13A H13B 0.9900
C14A C15A 1.509(5)
C14A H14A 0.9900
C14A H14B 0.9900
C15A C16A 1.524(5)
C15A H15A 0.9900
C15A H15B 0.9900
C16A C17A 1.516(5)
C16A H16A 0.9900
C16A H16B 0.9900
C17A H17A 0.9800
C17A H17B 0.9800
C17A H17C 0.9800
O1C C12C 1.216(4)
O2C C2C 1.381(4)
O2C C7C 1.417(4)
O3C C4C 1.370(4)
O3C C8C 1.421(5)
O4C C6C 1.369(4)
O4C C9C 1.422(4)
C1C C2C 1.394(5)
C1C C6C 1.399(5)
C1C C10C 1.505(5)
C2C C3C 1.382(5)
C3C C4C 1.388(5)
C3C H3C 0.9500
C4C C5C 1.389(5)
C5C C6C 1.390(5)
C5C H5C 0.9500
C7C H7C1 0.9800
C7C H7C2 0.9800
C7C H7C3 0.9800
C8C H8C1 0.9800
C8C H8C2 0.9800
C8C H8C3 0.9800
C9C H9C1 0.9800
C9C H9C2 0.9800
C9C H9C3 0.9800
C10C C11C 1.537(5)
C10C H10C 0.9900
C10C H10D 0.9900
C11C C12C 1.508(5)
C11C H11C 0.9900
C11C H11D 0.9900
C12C C13C 1.517(5)
C13C C14C 1.517(5)
C13C H13C 0.9900
C13C H13D 0.9900
C14C C15C 1.519(5)
C14C H14C 0.9900
C14C H14D 0.9900
C15C C16C 1.522(5)
C15C H15C 0.9900
C15C H15D 0.9900
C16C C17C 1.525(5)
C16C H16C 0.9900
C16C H16D 0.9900
C17C H17D 0.9800
C17C H17E 0.9800
C17C H17F 0.9800

loop_
_geom_torsion_atom_site_label_1
_geom_torsion_atom_site_label_2
_geom_torsion_atom_site_label_3
_geom_torsion_atom_site_label_4
_geom_torsion
C7A O2A C2A C3A -6.3(5)
C7A O2A C2A C1A 175.1(3)
C6A C1A C2A C3A -0.6(5)
C10A C1A C2A C3A 178.9(3)
C6A C1A C2A O2A 178.1(3)
C10A C1A C2A O2A -2.4(5)
O2A C2A C3A C4A -177.8(3)
C1A C2A C3A C4A 0.8(5)
C8A O3A C4A C5A 0.0(5)
C8A O3A C4A C3A 179.9(3)
C2A C3A C4A O3A -179.9(3)
C2A C3A C4A C5A -0.1(5)
O3A C4A C5A C6A 179.1(3)
C3A C4A C5A C6A -0.8(5)
C9A O4A C6A C5A -1.6(5)
C9A O4A C6A C1A 177.7(3)
C4A C5A C6A O4A -179.7(3)
C4A C5A C6A C1A 1.0(5)
C2A C1A C6A O4A -179.7(3)
C10A C1A C6A O4A 0.8(5)
C2A C1A C6A C5A -0.3(5)
C10A C1A C6A C5A -179.8(3)
C6A C1A C10A C11A 101.0(4)
C2A C1A C10A C11A -78.5(4)
C1A C10A C11A C12A 178.9(3)
C10A C11A C12A O1A 8.8(5)
C10A C11A C12A C13A -171.4(3)
O1A C12A C13A C14A -0.9(5)
C11A C12A C13A C14A 179.2(3)
C12A C13A C14A C15A 176.8(3)
C13A C14A C15A C16A 178.1(3)
C14A C15A C16A C17A 177.6(3)
C7C O2C C2C C3C -1.3(5)
C7C O2C C2C C1C 178.9(3)
C6C C1C C2C O2C -179.1(3)
C10C C1C C2C O2C 1.8(5)
C6C C1C C2C C3C 1.1(5)
C10C C1C C2C C3C -178.0(3)
O2C C2C C3C C4C -179.3(3)
C1C C2C C3C C4C 0.5(5)
C8C O3C C4C C3C -173.5(3)
C8C O3C C4C C5C 7.1(5)
C2C C3C C4C O3C 178.9(3)
C2C C3C C4C C5C -1.6(5)
O3C C4C C5C C6C -179.5(3)
C3C C4C C5C C6C 1.1(5)
C9C O4C C6C C5C -5.8(5)
C9C O4C C6C C1C 175.0(3)
C4C C5C C6C O4C -178.5(3)
C4C C5C C6C C1C 0.6(5)
C2C C1C C6C O4C 177.5(3)
C10C C1C C6C O4C -3.4(5)
C2C C1C C6C C5C -1.7(5)
C10C C1C C6C C5C 177.4(3)
C2C C1C C10C C11C -80.5(4)
C6C C1C C10C C11C 100.5(4)
C1C C10C C11C C12C -179.9(3)
C10C C11C C12C O1C 4.1(5)
C10C C11C C12C C13C -177.9(3)
O1C C12C C13C C14C -5.5(5)
C11C C12C C13C C14C 176.5(3)
C12C C13C C14C C15C -178.9(3)
C13C C14C C15C C16C -178.0(3)
C14C C15C C16C C17C -176.3(3)
